data_7005782
loop_
_publ_author_name
'Pascu, Sofia I.'
'Waghorn, Philip A.'
'Conry, Timothy D.'
'Betts, Helen M.'
'Dilworth, Jonathan R.'
'Churchill, Grant C.'
'Pokrovska, Tzveta'
'Christlieb, Martin'
'Aigbirhio, Franklin I.'
'Warren, John E.'

_publ_section_title
;
 Designing Zn(II) and Cu(II) derivatives as probes for in vitro
 fluorescence imaging.
;
_journal_issue 43
_journal_name_full 'Dalton transactions (Cambridge, England : 2003)'
_journal_page_first 4988
_journal_page_last 4997
_journal_paper_doi 10.1039/b705227h
_journal_year 2007
_chemical_formula_moiety 'C58 H72 N16 O1.50 S4 Zn2'
_chemical_formula_sum 'C58 H72 N16 O1.5 S4 Zn2'
_chemical_formula_weight 1276.34
_space_group_IT_number 2
_symmetry_cell_setting triclinic
_symmetry_space_group_name_Hall '-P 1'
_symmetry_space_group_name_H-M 'P -1'
_atom_sites_solution_hydrogens geom
_atom_sites_solution_primary direct
_audit_creation_date 07-03-31
_audit_creation_method CRYSTALS_ver_12.80
_cell_angle_alpha 82.3090(10)
_cell_angle_beta 74.4080(10)
_cell_angle_gamma 68.6340(10)
_cell_formula_units_Z 2
_cell_length_a 13.7520(10)
_cell_length_b 15.1762(11)
_cell_length_c 15.7383(11)
_cell_measurement_reflns_used 31331
_cell_measurement_temperature 150
_cell_measurement_theta_max 30
_cell_measurement_theta_min 1
_cell_volume 2944.0(4)
_computing_cell_refinement 'Bruker SAINT'
_computing_data_collection 'Bruker APEX2'
_computing_data_reduction 'Bruker SAINT'
_computing_molecular_graphics 'CAMERON (Watkin et al., 1996)'
_computing_publication_material 'CRYSTALS (Betteridge et al., 2003)'
_computing_structure_refinement 'CRYSTALS (Betteridge et al., 2003)'
_computing_structure_solution 'SHELXS 86 (Sheldrick, 1986)'
_diffrn_ambient_temperature 150
_diffrn_measured_fraction_theta_full 0.991
_diffrn_measured_fraction_theta_max 0.981
_diffrn_measurement_device_type 'Bruker SMART APEX2 CCD diffractometer'
_diffrn_measurement_method 'fine-slice \w scans'
_diffrn_radiation_monochromator 'silicon 111'
_diffrn_radiation_source 'Daresbury SRS station 9.8'
_diffrn_radiation_type synchrotron
_diffrn_radiation_wavelength 0.6709
_diffrn_reflns_av_R_equivalents 0.044
_diffrn_reflns_limit_h_max 18
_diffrn_reflns_limit_h_min -18
_diffrn_reflns_limit_k_max 20
_diffrn_reflns_limit_k_min -20
_diffrn_reflns_limit_l_max 21
_diffrn_reflns_limit_l_min -21
_diffrn_reflns_number 31331
_diffrn_reflns_theta_full 25.214
_diffrn_reflns_theta_max 28.330
_diffrn_reflns_theta_min 1.307
_diffrn_standards_number 0
_exptl_absorpt_coefficient_mu 1.014
_exptl_absorpt_correction_type multi-scan
_exptl_absorpt_process_details 'Bruker SADABS'
_exptl_crystal_colour red
_exptl_crystal_density_diffrn 1.440
_exptl_crystal_description needle
_exptl_crystal_F_000 1336
_exptl_crystal_size_max 0.02
_exptl_crystal_size_mid 0.01
_exptl_crystal_size_min 0.01
_refine_diff_density_max 1.77
_refine_diff_density_min -1.08
_refine_ls_extinction_method None
_refine_ls_goodness_of_fit_ref 1.0479
_refine_ls_hydrogen_treatment noref
_refine_ls_matrix_type full
_refine_ls_number_parameters 757
_refine_ls_number_reflns 8727
_refine_ls_number_restraints 15
_refine_ls_R_factor_all 0.1018
_refine_ls_R_factor_gt 0.0627
_refine_ls_shift/su_max 0.039186
_refine_ls_structure_factor_coef F
_refine_ls_weighting_details
;
Method, part 1, Chebychev polynomial, (Watkin, 1994, Prince, 1982)
[weight] = 1.0/[A~0~*T~0~(x)+A~1~*T~1~(x) ... +A~n-1~]*T~n-1~(x)]
where A~i~ are the Chebychev coefficients listed below and x= Fcalc/Fmax
Method = Robust Weighting (Prince, 1982)
W = [weight] * [1-(deltaF/6*sigmaF)^2^]^2^
A~i~ are:
0.987 0.830 0.673
;
_refine_ls_weighting_scheme calc
_refine_ls_wR_factor_all 0.0853
_refine_ls_wR_factor_gt 0.0714
_refine_ls_wR_factor_ref 0.0714
_reflns_limit_h_max 18
_reflns_limit_h_min -17
_reflns_limit_k_max 20
_reflns_limit_k_min -20
_reflns_limit_l_max 21
_reflns_limit_l_min 0
_reflns_number_gt 8727
_reflns_number_total 15676
_reflns_threshold_expression I>3.00u(I)
_oxford_diffrn_Wilson_B_factor 0.00
_oxford_diffrn_Wilson_scale 0.00
_oxford_refine_ls_scale 0.1740(3)
_cod_data_source_file b705227h.txt
_cod_data_source_block 2
_cod_depositor_comments
;
The following automatic conversions were performed:
'_symmetry_cell_setting' value 'Triclinic' changed to 'triclinic'
according to '/home/saulius/struct/CIF-dictionaries/cif_core.dic'
dictionary named 'cif_core.dic' version 2.4.1 from 2010-06-29.

Automatic conversion script
Id: cif_fix_enum 1527 2010-12-29 10:47:43Z saulius 
;
_cod_original_sg_symbol_H-M 'P -1 '
_cod_original_formula_sum 'C58 H72 N16 O1.50 S4 Zn2'
_cod_database_code 7005782

loop_
_symmetry_equiv_pos_as_xyz
x,y,z
-x,-y,-z

loop_
_atom_site_label
_atom_site_type_symbol
_atom_site_fract_x
_atom_site_fract_y
_atom_site_fract_z
_atom_site_U_iso_or_equiv
_atom_site_occupancy
_atom_site_adp_type
_atom_site_refinement_flags_posn
_atom_site_refinement_flags_adp
_atom_site_refinement_flags_occupancy
_atom_site_disorder_assembly
_atom_site_disorder_group
_atom_site_attached_hydrogens
Zn1 Zn 0.00389(4) 0.80144(3) 0.04809(3) 0.0367 1.0000 Uani . . . . . .
Zn2 Zn 0.16165(4) 0.79901(3) 0.47024(3) 0.0323 1.0000 Uani . . . . . .
S1 S 0.2019(2) 0.82548(13) 0.03546(13) 0.0850 1.0000 Uani . . . . . .
S2 S -0.05406(10) 0.85600(7) -0.07998(7) 0.0395 1.0000 Uani . . . . . .
S101 S -0.04477(12) 0.80659(10) 0.48148(10) 0.0582 1.0000 Uani . . . . . .
S102 S 0.17906(8) 0.84216(8) 0.59916(7) 0.0391 1.0000 Uani . . . . . .
N1 N -0.0621(3) 0.6978(2) 0.0483(2) 0.0372 1.0000 Uani . . . . . .
N2 N -0.1314(3) 0.7117(2) -0.0041(2) 0.0401 1.0000 Uani . . . . . .
N3 N -0.1995(3) 0.8030(3) -0.1159(2) 0.0407 1.0000 Uani . . . . . .
N4 N 0.1099(3) 0.6255(3) 0.1597(3) 0.0443 1.0000 Uani . . . . . .
N5 N 0.1112(3) 0.7070(3) 0.1100(3) 0.0446 1.0000 Uani . . . . . .
N6 N 0.2797(4) 0.6765(3) 0.1385(3) 0.0545 1.0000 Uani . . . . . .
N7 N -0.1061(3) 0.9016(2) 0.1414(2) 0.0332 1.0000 Uani . . . . . .
N8 N -0.2405(3) 1.0278(3) 0.2512(3) 0.0426 1.0000 Uani . . . . . .
N101 N 0.2147(3) 0.6240(3) 0.3629(3) 0.0401 1.0000 Uani . . . . . .
N102 N 0.1437(3) 0.6993(3) 0.4115(3) 0.0404 1.0000 Uani . . . . . .
N103 N 0.0077(3) 0.6587(3) 0.3810(3) 0.0472 1.0000 Uani . . . . . .
N104 N 0.3215(3) 0.7124(2) 0.4613(2) 0.0329 1.0000 Uani . . . . . .
N105 N 0.3814(3) 0.7361(2) 0.5052(2) 0.0353 1.0000 Uani . . . . . .
N106 N 0.3702(3) 0.8277(3) 0.6136(3) 0.0443 1.0000 Uani . . . . . .
N107 N 0.1790(3) 0.9064(2) 0.3729(2) 0.0302 1.0000 Uani . . . . . .
N108 N 0.2043(3) 1.0352(2) 0.2526(2) 0.0363 1.0000 Uani . . . . . .
C1 C -0.0413(4) 0.6187(3) 0.0955(3) 0.0381 1.0000 Uani . . . . . .
C2 C 0.0367(4) 0.5915(3) 0.1539(3) 0.0447 1.0000 Uani . . . . . .
C3 C 0.0290(4) 0.5036(3) 0.2011(3) 0.0417 1.0000 Uani . . . . . .
C4 C 0.0751(4) 0.4480(4) 0.2668(4) 0.0521 1.0000 Uani . . . . . .
C5 C 0.0497(5) 0.3658(4) 0.2994(4) 0.0604 1.0000 Uani . . . . . .
C6 C -0.0168(4) 0.3385(3) 0.2654(4) 0.0588 1.0000 Uani . . . . . .
C7 C -0.0641(4) 0.3926(3) 0.1957(3) 0.0480 1.0000 Uani . . . . . .
C8 C -0.1312(4) 0.3736(3) 0.1536(4) 0.0553 1.0000 Uani . . . . . .
C9 C -0.1723(4) 0.4358(3) 0.0903(4) 0.0493 1.0000 Uani . . . . . .
C10 C -0.1506(4) 0.5214(3) 0.0641(3) 0.0435 1.0000 Uani . . . . . .
C11 C -0.0833(4) 0.5408(3) 0.1043(3) 0.0387 1.0000 Uani . . . . . .
C12 C -0.0402(4) 0.4769(3) 0.1687(3) 0.0428 1.0000 Uani . . . . . .
C13 C -0.1321(3) 0.7841(3) -0.0624(3) 0.0348 1.0000 Uani . . . . . .
C14 C -0.2653(4) 0.7449(4) -0.1121(3) 0.0495 1.0000 Uani . . . . . .
C15 C -0.3251(5) 0.7785(4) -0.1814(4) 0.0586 1.0000 Uani . . . . . .
C16 C -0.4311(6) 0.8080(5) -0.1643(6) 0.0790 1.0000 Uani . . . . . .
C17 C 0.2000(4) 0.7268(4) 0.1004(3) 0.0526 1.0000 Uani . . . . . .
C18 C 0.3826(5) 0.6896(5) 0.1205(4) 0.0604 1.0000 Uani . . . . . .
C19 C 0.4602(6) 0.6391(6) 0.0416(5) 0.0817 1.0000 Uani . . . . . .
C20 C 0.5552(7) 0.5781(7) 0.0427(7) 0.1015 1.0000 Uani . . . . . .
C21 C -0.1008(4) 0.8691(4) 0.2343(3) 0.0509 1.0000 Uani . . . . . .
C22 C -0.0829(5) 0.9909(4) 0.1232(4) 0.0585 1.0000 Uani . . . . . .
C23 C -0.2172(4) 0.9220(4) 0.1349(4) 0.0561 1.0000 Uani . . . . . .
C24 C -0.1828(4) 0.9437(4) 0.2983(3) 0.0484 1.0000 Uani . . . . . .
C25 C -0.1612(5) 1.0653(4) 0.1897(4) 0.0540 1.0000 Uani . . . . . .
C26 C -0.2962(4) 0.9994(4) 0.1986(4) 0.0538 1.0000 Uani . . . . . .
C101 C 0.3145(3) 0.6027(3) 0.3634(3) 0.0345 1.0000 Uani . . . . . .
C102 C 0.3713(3) 0.6389(3) 0.4124(3) 0.0320 1.0000 Uani . . . . . .
C103 C 0.4831(3) 0.5741(3) 0.3977(3) 0.0312 1.0000 Uani . . . . . .
C104 C 0.5719(3) 0.5650(3) 0.4287(3) 0.0368 1.0000 Uani . . . . . .
C105 C 0.6674(4) 0.4892(3) 0.4004(3) 0.0447 1.0000 Uani . . . . . .
C106 C 0.6765(4) 0.4244(3) 0.3443(3) 0.0463 1.0000 Uani . . . . . .
C107 C 0.5902(4) 0.4314(3) 0.3093(3) 0.0404 1.0000 Uani . . . . . .
C108 C 0.5873(4) 0.3714(3) 0.2484(4) 0.0510 1.0000 Uani . . . . . .
C109 C 0.4946(5) 0.3862(4) 0.2240(4) 0.0546 1.0000 Uani . . . . . .
C110 C 0.3970(4) 0.4609(4) 0.2574(3) 0.0468 1.0000 Uani . . . . . .
C111 C 0.3973(4) 0.5214(3) 0.3148(3) 0.0364 1.0000 Uani . . . . . .
C112 C 0.4951(3) 0.5065(3) 0.3387(3) 0.0339 1.0000 Uani . . . . . .
C113 C 0.0385(3) 0.7124(3) 0.4197(3) 0.0400 1.0000 Uani . . . . . .
C114 C -0.1027(4) 0.6638(4) 0.3936(4) 0.0549 1.0000 Uani . . . . . .
C115 C -0.1316(4) 0.5920(4) 0.4620(4) 0.0573 1.0000 Uani . . . . . .
C116 C -0.2122(6) 0.6141(6) 0.5302(5) 0.0769 1.0000 Uani . . . . . .
C117 C 0.3212(3) 0.7971(3) 0.5681(3) 0.0354 1.0000 Uani . . . . . .
C118 C 0.4874(4) 0.7971(4) 0.5977(4) 0.0508 1.0000 Uani . . . . . .
C119 C 0.5307(7) 0.8634(7) 0.5446(7) 0.0954 1.0000 Uani . . . . . .
C120 C 0.6011(9) 0.8959(8) 0.5520(9) 0.1216 1.0000 Uani . . . . . .
C121 C 0.2653(5) 0.9397(4) 0.3815(4) 0.0551 1.0000 Uani . . . . . .
C122 C 0.0795(4) 0.9900(3) 0.3808(3) 0.0491 1.0000 Uani . . . . . .
C123 C 0.2084(4) 0.8704(3) 0.2835(3) 0.0472 1.0000 Uani . . . . . .
C124 C 0.2752(5) 1.0200(4) 0.3129(4) 0.0606 1.0000 Uani . . . . . .
C125 C 0.0930(4) 1.0640(3) 0.3061(3) 0.0522 1.0000 Uani . . . . . .
C126 C 0.2288(5) 0.9467(3) 0.2122(3) 0.0516 1.0000 Uani . . . . . .
C201 C 0.6487(7) 0.7777(6) 0.3112(7) 0.1032 1.0000 Uani D . . . . .
C202 C 0.7068(5) 0.6967(5) 0.2579(5) 0.0743 1.0000 Uani D . . . . .
C203 C 0.6337(6) 0.6929(5) 0.2037(5) 0.0757 1.0000 Uani D . . . . .
C204 C 0.5313(5) 0.7709(5) 0.2369(6) 0.0805 1.0000 Uani D . . . . .
C205 C 0.4271(13) 0.9959(12) 0.0192(13) 0.0701 0.5000 Uani D . . . . .
C206 C 0.5330(14) 0.9654(12) 0.0506(15) 0.0761 0.5000 Uani D . . . . .
C207 C 0.5970(13) 1.0238(13) -0.0104(17) 0.0968 0.5000 Uani D . . . . .
C209 C 0.4438(14) 1.0648(12) -0.0598(13) 0.0711 0.5000 Uani D . . . . .
O1 O 0.5568(4) 0.8307(4) 0.2818(5) 0.1163 1.0000 Uani D . . . . .
O2 O 0.5243(6) 1.0976(5) -0.0505(5) 0.0579 0.5000 Uani D . . . . .
H41 H 0.1236 0.4655 0.2890 0.0684 1.0000 Uiso . . . . . .
H51 H 0.0792 0.3293 0.3458 0.0771 1.0000 Uiso . . . . . .
H61 H -0.0306 0.2833 0.2877 0.0729 1.0000 Uiso . . . . . .
H81 H -0.1480 0.3180 0.1691 0.0711 1.0000 Uiso . . . . . .
H91 H -0.2167 0.4197 0.0630 0.0700 1.0000 Uiso . . . . . .
H101 H -0.1807 0.5626 0.0206 0.0612 1.0000 Uiso . . . . . .
H141 H -0.3159 0.7506 -0.0546 0.0789 1.0000 Uiso . . . . . .
H142 H -0.2191 0.6796 -0.1201 0.0792 1.0000 Uiso . . . . . .
H151 H -0.2865 0.7784 -0.2407 0.0920 1.0000 Uiso . . . . . .
H161 H -0.4688 0.8300 -0.2096 0.1180 1.0000 Uiso . . . . . .
H162 H -0.4727 0.8089 -0.1046 0.1178 1.0000 Uiso . . . . . .
H181 H 0.3698 0.7576 0.1079 0.0921 1.0000 Uiso . . . . . .
H182 H 0.4122 0.6713 0.1729 0.0918 1.0000 Uiso . . . . . .
H191 H 0.4390 0.6523 -0.0117 0.1250 1.0000 Uiso . . . . . .
H201 H 0.5785 0.5628 0.0949 0.1540 1.0000 Uiso . . . . . .
H202 H 0.6011 0.5479 -0.0084 0.1542 1.0000 Uiso . . . . . .
H211 H -0.0300 0.8624 0.2388 0.0723 1.0000 Uiso . . . . . .
H212 H -0.1125 0.8077 0.2483 0.0727 1.0000 Uiso . . . . . .
H221 H -0.0085 0.9784 0.1240 0.0870 1.0000 Uiso . . . . . .
H222 H -0.0912 1.0146 0.0638 0.0874 1.0000 Uiso . . . . . .
H231 H -0.2228 0.9432 0.0743 0.0831 1.0000 Uiso . . . . . .
H232 H -0.2346 0.8627 0.1503 0.0831 1.0000 Uiso . . . . . .
H241 H -0.1473 0.9629 0.3343 0.0712 1.0000 Uiso . . . . . .
H242 H -0.2364 0.9185 0.3371 0.0714 1.0000 Uiso . . . . . .
H251 H -0.1230 1.0863 0.2224 0.0787 1.0000 Uiso . . . . . .
H252 H -0.1980 1.1205 0.1561 0.0792 1.0000 Uiso . . . . . .
H261 H -0.3300 1.0539 0.1637 0.0791 1.0000 Uiso . . . . . .
H262 H -0.3524 0.9774 0.2382 0.0790 1.0000 Uiso . . . . . .
H1041 H 0.5673 0.6093 0.4677 0.0525 1.0000 Uiso . . . . . .
H1051 H 0.7280 0.4824 0.4210 0.0605 1.0000 Uiso . . . . . .
H1061 H 0.7415 0.3736 0.3291 0.0600 1.0000 Uiso . . . . . .
H1081 H 0.6509 0.3198 0.2248 0.0697 1.0000 Uiso . . . . . .
H1091 H 0.4943 0.3460 0.1828 0.0792 1.0000 Uiso . . . . . .
H1101 H 0.3333 0.4679 0.2404 0.0698 1.0000 Uiso . . . . . .
H1141 H -0.1523 0.7291 0.4127 0.0876 1.0000 Uiso . . . . . .
H1142 H -0.1130 0.6527 0.3378 0.0880 1.0000 Uiso . . . . . .
H1151 H -0.0882 0.5276 0.4540 0.0891 1.0000 Uiso . . . . . .
H1161 H -0.2566 0.6769 0.5404 0.1147 1.0000 Uiso . . . . . .
H1162 H -0.2264 0.5653 0.5712 0.1153 1.0000 Uiso . . . . . .
H1191 H 0.5038 0.8873 0.4919 0.1403 1.0000 Uiso . . . . . .
H1201 H 0.6313 0.8782 0.6018 0.1992 1.0000 Uiso . . . . . .
H1202 H 0.6214 0.9415 0.5116 0.1990 1.0000 Uiso . . . . . .
H1211 H 0.2484 0.9629 0.4402 0.0947 1.0000 Uiso . . . . . .
H1212 H 0.3330 0.8870 0.3717 0.0951 1.0000 Uiso . . . . . .
H1221 H 0.0635 1.0177 0.4377 0.0614 1.0000 Uiso . . . . . .
H1222 H 0.0206 0.9693 0.3795 0.0620 1.0000 Uiso . . . . . .
H1231 H 0.2716 0.8126 0.2784 0.0687 1.0000 Uiso . . . . . .
H1232 H 0.1473 0.8565 0.2757 0.0694 1.0000 Uiso . . . . . .
H1241 H 0.2538 1.0784 0.3446 0.1042 1.0000 Uiso . . . . . .
H1242 H 0.3490 1.0057 0.2789 0.1040 1.0000 Uiso . . . . . .
H1251 H 0.0729 1.1256 0.3313 0.0650 1.0000 Uiso . . . . . .
H1252 H 0.0447 1.0707 0.2681 0.0655 1.0000 Uiso . . . . . .
H1261 H 0.3028 0.9249 0.1783 0.0723 1.0000 Uiso . . . . . .
H1262 H 0.1811 0.9579 0.1719 0.0721 1.0000 Uiso . . . . . .
H2011 H 0.6920 0.8151 0.3073 0.1530 1.0000 Uiso . . . . . .
H2012 H 0.6291 0.7559 0.3735 0.1533 1.0000 Uiso . . . . . .
H2031 H 0.6624 0.7029 0.1404 0.1061 1.0000 Uiso . . . . . .
H2032 H 0.6226 0.6319 0.2127 0.1062 1.0000 Uiso . . . . . .
H2041 H 0.5020 0.8073 0.1868 0.1163 1.0000 Uiso . . . . . .
H2042 H 0.4768 0.7451 0.2759 0.1160 1.0000 Uiso . . . . . .
H8 H 0.5068 0.7910 0.6546 0.0727 1.0000 Uiso . . . . . .
H12 H 0.3320 0.8669 0.6550 0.0665 1.0000 Uiso . . . . . .
H28 H -0.2045 0.8506 -0.1541 0.0626 1.0000 Uiso . . . . . .
H45 H 0.2732 0.6271 0.1708 0.0825 1.0000 Uiso . . . . . .
H78 H 0.0577 0.6157 0.3466 0.0727 1.0000 Uiso . . . . . .
H87 H 0.5201 0.7359 0.5689 0.0731 1.0000 Uiso . . . . . .
H2091 H 0.3758 1.1197 -0.0618 0.0945 0.5000 Uiso . . . . . .
H2092 H 0.4687 1.0321 -0.1187 0.0945 0.5000 Uiso . . . . . .
H2051 H 0.3622 1.0265 0.0653 0.0778 0.5000 Uiso . . . . . .
H2052 H 0.4178 0.9384 -0.0011 0.0778 0.5000 Uiso . . . . . .
H2061 H 0.5168 0.9810 0.1145 0.0850 0.5000 Uiso . . . . . .
H2062 H 0.5740 0.8956 0.0452 0.0850 0.5000 Uiso . . . . . .
H2071 H 0.6307 1.0517 0.0251 0.1149 0.5000 Uiso . . . . . .
H2072 H 0.6577 0.9835 -0.0562 0.1149 0.5000 Uiso . . . . . .
H2021 H 0.7745 0.7036 0.2185 0.0896 1.0000 Uiso . . . . . .
H2022 H 0.7258 0.6375 0.2961 0.0896 1.0000 Uiso . . . . . .

loop_
_atom_site_aniso_label
_atom_site_aniso_U_11
_atom_site_aniso_U_22
_atom_site_aniso_U_33
_atom_site_aniso_U_23
_atom_site_aniso_U_13
_atom_site_aniso_U_12
Zn1 0.0457(3) 0.0289(2) 0.0345(3) 0.00190(18) -0.0152(2) -0.0087(2)
Zn2 0.0327(2) 0.0277(2) 0.0354(2) -0.00139(17) -0.01060(19) -0.00735(17)
S1 0.1392(17) 0.0628(9) 0.0744(11) 0.0166(8) -0.0541(12) -0.0457(11)
S2 0.0528(6) 0.0361(5) 0.0361(5) 0.0060(4) -0.0168(5) -0.0209(5)
S101 0.0612(8) 0.0515(7) 0.0574(8) -0.0058(6) -0.0165(6) -0.0114(6)
S102 0.0336(5) 0.0405(5) 0.0389(5) -0.0076(4) -0.0087(4) -0.0056(4)
N1 0.048(2) 0.0298(16) 0.0325(17) -0.0032(13) -0.0080(15) -0.0125(15)
N2 0.051(2) 0.0313(17) 0.0376(18) 0.0001(14) -0.0074(16) -0.0167(16)
N3 0.051(2) 0.0382(18) 0.0389(19) 0.0028(15) -0.0118(16) -0.0230(16)
N4 0.052(2) 0.0362(18) 0.0385(19) -0.0019(15) -0.0114(17) -0.0082(17)
N5 0.055(2) 0.0364(18) 0.043(2) 0.0018(15) -0.0164(18) -0.0142(17)
N6 0.059(3) 0.064(3) 0.050(2) 0.009(2) -0.021(2) -0.029(2)
N7 0.0369(18) 0.0303(16) 0.0348(17) -0.0015(13) -0.0109(14) -0.0125(14)
N8 0.045(2) 0.0429(19) 0.041(2) -0.0067(16) -0.0092(16) -0.0151(16)
N101 0.0342(18) 0.0406(19) 0.044(2) 0.0017(15) -0.0087(15) -0.0133(15)
N102 0.0365(19) 0.0393(18) 0.047(2) 0.0002(15) -0.0141(16) -0.0131(15)
N103 0.040(2) 0.053(2) 0.053(2) -0.0042(18) -0.0108(17) -0.0209(18)
N104 0.0296(16) 0.0327(15) 0.0326(16) 0.0009(13) -0.0093(13) -0.0057(13)
N105 0.0323(17) 0.0352(17) 0.0373(18) -0.0013(14) -0.0145(14) -0.0060(13)
N106 0.0348(19) 0.048(2) 0.052(2) -0.0133(17) -0.0153(17) -0.0087(16)
N107 0.0294(16) 0.0271(14) 0.0315(16) -0.0030(12) -0.0097(13) -0.0042(12)
N108 0.0383(18) 0.0349(17) 0.0342(17) 0.0055(14) -0.0129(15) -0.0103(14)
C1 0.047(2) 0.0256(17) 0.036(2) -0.0019(15) -0.0061(18) -0.0089(16)
C2 0.052(3) 0.038(2) 0.041(2) -0.0017(18) -0.006(2) -0.015(2)
C3 0.041(2) 0.0307(19) 0.044(2) -0.0003(17) -0.0018(18) -0.0074(17)
C4 0.046(3) 0.040(2) 0.057(3) 0.004(2) -0.009(2) -0.004(2)
C5 0.054(3) 0.037(2) 0.068(3) 0.017(2) -0.006(3) -0.003(2)
C6 0.051(3) 0.031(2) 0.069(3) 0.016(2) 0.003(3) -0.004(2)
C7 0.043(2) 0.0241(18) 0.057(3) 0.0026(18) 0.009(2) -0.0049(17)
C8 0.043(3) 0.034(2) 0.074(3) -0.007(2) 0.012(2) -0.0125(19)
C9 0.048(3) 0.033(2) 0.061(3) -0.009(2) 0.001(2) -0.0143(19)
C10 0.042(2) 0.038(2) 0.043(2) -0.0088(18) 0.0028(19) -0.0111(18)
C11 0.040(2) 0.0257(17) 0.038(2) -0.0039(15) 0.0043(17) -0.0065(16)
C12 0.042(2) 0.0286(19) 0.042(2) -0.0004(16) 0.0037(18) -0.0043(17)
C13 0.042(2) 0.0290(18) 0.0332(19) -0.0041(15) -0.0097(17) -0.0112(16)
C14 0.063(3) 0.047(3) 0.048(3) -0.003(2) -0.013(2) -0.030(2)
C15 0.061(3) 0.061(3) 0.066(3) 0.003(3) -0.024(3) -0.031(3)
C16 0.072(4) 0.077(4) 0.103(5) -0.017(4) -0.042(4) -0.023(3)
C17 0.058(3) 0.072(3) 0.041(2) -0.006(2) -0.016(2) -0.033(3)
C18 0.057(3) 0.082(4) 0.056(3) -0.008(3) -0.019(3) -0.034(3)
C19 0.066(4) 0.122(6) 0.073(4) -0.022(4) -0.010(3) -0.049(4)
C20 0.065(5) 0.120(7) 0.131(7) -0.053(6) -0.019(5) -0.031(5)
C21 0.056(3) 0.055(3) 0.036(2) 0.002(2) -0.017(2) -0.011(2)
C22 0.072(4) 0.038(2) 0.059(3) -0.015(2) 0.013(3) -0.028(2)
C23 0.046(3) 0.066(3) 0.059(3) -0.022(3) -0.019(2) -0.011(2)
C24 0.053(3) 0.057(3) 0.036(2) -0.003(2) -0.012(2) -0.019(2)
C25 0.067(3) 0.044(2) 0.048(3) -0.011(2) 0.008(2) -0.028(2)
C26 0.042(3) 0.060(3) 0.058(3) -0.017(2) -0.020(2) -0.006(2)
C101 0.033(2) 0.0334(19) 0.035(2) 0.0038(15) -0.0090(16) -0.0108(16)
C102 0.0297(19) 0.0309(18) 0.0331(19) 0.0028(15) -0.0096(15) -0.0075(15)
C103 0.0271(18) 0.0270(17) 0.0335(19) 0.0030(14) -0.0041(15) -0.0061(14)
C104 0.031(2) 0.038(2) 0.039(2) 0.0033(16) -0.0082(16) -0.0101(16)
C105 0.032(2) 0.044(2) 0.052(3) 0.009(2) -0.0099(19) -0.0095(18)
C106 0.030(2) 0.041(2) 0.053(3) 0.006(2) -0.0024(19) -0.0026(18)
C107 0.039(2) 0.0301(19) 0.044(2) -0.0012(16) 0.0012(18) -0.0102(16)
C108 0.055(3) 0.037(2) 0.053(3) -0.011(2) 0.006(2) -0.017(2)
C109 0.069(3) 0.043(2) 0.053(3) -0.011(2) -0.005(2) -0.024(2)
C110 0.053(3) 0.050(3) 0.045(2) 0.001(2) -0.012(2) -0.027(2)
C111 0.040(2) 0.0343(19) 0.037(2) 0.0023(15) -0.0115(17) -0.0157(17)
C112 0.0326(19) 0.0279(18) 0.038(2) 0.0026(15) -0.0057(16) -0.0099(15)
C113 0.030(2) 0.047(2) 0.041(2) 0.0115(18) -0.0134(17) -0.0120(18)
C114 0.049(3) 0.070(3) 0.058(3) 0.009(3) -0.024(2) -0.031(3)
C115 0.048(3) 0.065(3) 0.067(3) 0.004(3) -0.024(3) -0.023(2)
C116 0.074(4) 0.093(5) 0.072(4) 0.006(4) -0.019(4) -0.041(4)
C117 0.031(2) 0.0350(19) 0.036(2) 0.0019(16) -0.0106(16) -0.0066(16)
C118 0.041(2) 0.056(3) 0.057(3) -0.007(2) -0.020(2) -0.012(2)
C119 0.067(4) 0.101(6) 0.122(7) 0.002(5) -0.030(4) -0.030(4)
C120 0.108(7) 0.127(8) 0.170(10) 0.017(7) -0.064(7) -0.072(7)
C121 0.061(3) 0.064(3) 0.065(3) 0.028(3) -0.040(3) -0.042(3)
C122 0.043(2) 0.036(2) 0.046(2) 0.0101(19) -0.003(2) 0.0020(19)
C123 0.064(3) 0.038(2) 0.037(2) -0.0045(18) -0.006(2) -0.018(2)
C124 0.076(4) 0.061(3) 0.071(4) 0.029(3) -0.046(3) -0.044(3)
C125 0.047(3) 0.045(2) 0.041(2) 0.008(2) -0.004(2) 0.003(2)
C126 0.068(3) 0.041(2) 0.037(2) 0.0001(19) -0.002(2) -0.016(2)
C201 0.105(6) 0.082(5) 0.132(7) -0.043(5) -0.066(6) -0.002(4)
C202 0.056(3) 0.072(4) 0.091(5) -0.009(3) -0.015(3) -0.018(3)
C203 0.067(4) 0.081(4) 0.076(4) -0.014(3) -0.011(3) -0.023(3)
C204 0.057(4) 0.075(4) 0.116(6) -0.001(4) -0.029(4) -0.026(3)
C205 0.063(9) 0.058(8) 0.074(11) 0.000(7) 0.003(7) -0.018(7)
C206 0.094(14) 0.046(10) 0.070(10) 0.004(7) -0.011(9) -0.011(9)
C207 0.071(12) 0.115(19) 0.105(15) -0.025(13) -0.014(10) -0.031(11)
C209 0.064(9) 0.059(13) 0.085(12) -0.011(9) -0.009(8) -0.019(10)
O1 0.069(3) 0.092(4) 0.186(7) -0.056(4) -0.012(4) -0.021(3)
O2 0.050(4) 0.068(5) 0.062(4) 0.003(4) -0.020(3) -0.025(4)

loop_
_atom_type_symbol
_atom_type_scat_dispersion_real
_atom_type_scat_dispersion_imag
_atom_type_scat_Cromer_Mann_a1
_atom_type_scat_Cromer_Mann_b1
_atom_type_scat_Cromer_Mann_a2
_atom_type_scat_Cromer_Mann_b2
_atom_type_scat_Cromer_Mann_a3
_atom_type_scat_Cromer_Mann_b3
_atom_type_scat_Cromer_Mann_a4
_atom_type_scat_Cromer_Mann_b4
_atom_type_scat_Cromer_Mann_c
_atom_type_scat_source
C 0.0033 0.0016 2.3100 20.8439 1.0200 10.2075 1.5886 0.5687 0.8650 51.6512 0.2156 'International Tables Vol C 4.2.6.8 and 6.1.1.4'
H 0.0000 0.0000 0.4930 10.5109 0.3229 26.1257 0.1402 3.1424 0.0408 57.7998 0.0030 'International Tables Vol C 4.2.6.8 and 6.1.1.4'
N 0.0061 0.0033 12.2126 0.0057 3.1322 9.8933 2.0125 28.9975 1.1663 0.5826 -11.5290 'International Tables Vol C 4.2.6.8 and 6.1.1.4'
S 0.1246 0.1234 6.9053 1.4679 5.2034 22.2151 1.4379 0.2536 1.5863 56.1720 0.8669 'International Tables Vol C 4.2.6.8 and 6.1.1.4'
Zn 0.2839 1.4301 14.0743 3.2655 7.0318 0.2333 5.1652 10.3163 2.4100 58.7097 1.3041 'International Tables Vol C 4.2.6.8 and 6.1.1.4'
O 0.0106 0.0060 3.0485 13.2771 2.2868 5.7011 1.5463 0.3239 0.8670 32.9089 0.2508 'International Tables Vol C 4.2.6.8 and 6.1.1.4'

loop_
_geom_angle_atom_site_label_1
_geom_angle_site_symmetry_1
_geom_angle_atom_site_label_2
_geom_angle_site_symmetry_2
_geom_angle_atom_site_label_3
_geom_angle_site_symmetry_3
_geom_angle
_geom_angle_publ_flag
S1 . Zn1 . S2 . 110.69(5) yes
S1 . Zn1 . N1 . 141.90(11) yes
S2 . Zn1 . N1 . 83.88(10) yes
S1 . Zn1 . N5 . 60.55(12) yes
S2 . Zn1 . N5 . 149.12(12) yes
N1 . Zn1 . N5 . 88.55(15) yes
S1 . Zn1 . N7 . 103.16(10) yes
S2 . Zn1 . N7 . 103.43(9) yes
N1 . Zn1 . N7 . 107.36(13) yes
N5 . Zn1 . N7 . 107.40(15) yes
S101 . Zn2 . S102 . 112.17(4) yes
S101 . Zn2 . N102 . 62.22(11) yes
S102 . Zn2 . N102 . 145.69(11) yes
S101 . Zn2 . N104 . 146.26(10) yes
S102 . Zn2 . N104 . 82.72(10) yes
N102 . Zn2 . N104 . 88.12(14) yes
S101 . Zn2 . N107 . 102.28(9) yes
S102 . Zn2 . N107 . 107.18(9) yes
N102 . Zn2 . N107 . 107.04(14) yes
N104 . Zn2 . N107 . 101.60(13) yes
Zn1 . S1 . C17 . 72.20(19) yes
Zn1 . S2 . C13 . 93.32(14) yes
Zn2 . S101 . C113 . 73.69(16) yes
Zn2 . S102 . C117 . 93.39(15) yes
Zn1 . N1 . N2 . 119.0(3) yes
Zn1 . N1 . C1 . 124.2(3) yes
N2 . N1 . C1 . 116.7(4) yes
N1 . N2 . C13 . 112.9(4) yes
C13 . N3 . C14 . 121.6(4) yes
C13 . N3 . H28 . 120.1 no
C14 . N3 . H28 . 118.3 no
N5 . N4 . C2 . 115.9(4) yes
N4 . N5 . Zn1 . 132.0(3) yes
N4 . N5 . C17 . 114.2(4) yes
Zn1 . N5 . C17 . 113.8(3) yes
C17 . N6 . C18 . 125.1(5) yes
C17 . N6 . H45 . 117.3 no
C18 . N6 . H45 . 117.0 no
Zn1 . N7 . C21 . 113.0(3) yes
Zn1 . N7 . C22 . 109.4(3) yes
C21 . N7 . C22 . 108.0(4) yes
Zn1 . N7 . C23 . 110.5(3) yes
C21 . N7 . C23 . 107.6(4) yes
C22 . N7 . C23 . 108.2(4) yes
C24 . N8 . C25 . 108.6(4) yes
C24 . N8 . C26 . 108.3(4) yes
C25 . N8 . C26 . 107.7(4) yes
N102 . N101 . C101 . 115.8(4) yes
N101 . N102 . Zn2 . 133.2(3) yes
N101 . N102 . C113 . 114.7(4) yes
Zn2 . N102 . C113 . 112.0(3) yes
C113 . N103 . C114 . 124.9(4) yes
C113 . N103 . H78 . 117.4 no
C114 . N103 . H78 . 117.7 no
Zn2 . N104 . N105 . 118.9(2) yes
Zn2 . N104 . C102 . 124.4(3) yes
N105 . N104 . C102 . 116.6(3) yes
N104 . N105 . C117 . 112.7(3) yes
C117 . N106 . C118 . 122.9(4) yes
C117 . N106 . H12 . 119.3 no
C118 . N106 . H12 . 117.8 no
Zn2 . N107 . C121 . 110.3(2) yes
Zn2 . N107 . C122 . 112.4(3) yes
C121 . N107 . C122 . 107.1(4) yes
Zn2 . N107 . C123 . 110.6(3) yes
C121 . N107 . C123 . 108.1(4) yes
C122 . N107 . C123 . 108.1(3) yes
C124 . N108 . C125 . 107.5(4) yes
C124 . N108 . C126 . 109.1(4) yes
C125 . N108 . C126 . 108.7(4) yes
N1 . C1 . C2 . 122.9(4) yes
N1 . C1 . C11 . 130.4(4) yes
C2 . C1 . C11 . 106.6(4) yes
C1 . C2 . N4 . 132.3(4) yes
C1 . C2 . C3 . 105.7(4) yes
N4 . C2 . C3 . 121.5(4) yes
C2 . C3 . C4 . 133.0(5) yes
C2 . C3 . C12 . 107.7(4) yes
C4 . C3 . C12 . 119.3(4) yes
C3 . C4 . C5 . 118.9(5) yes
C3 . C4 . H41 . 119.9 no
C5 . C4 . H41 . 121.2 no
C4 . C5 . C6 . 121.5(5) yes
C4 . C5 . H51 . 118.6 no
C6 . C5 . H51 . 119.9 no
C5 . C6 . C7 . 121.5(5) yes
C5 . C6 . H61 . 119.2 no
C7 . C6 . H61 . 119.3 no
C6 . C7 . C8 . 128.3(5) yes
C6 . C7 . C12 . 114.4(5) yes
C8 . C7 . C12 . 117.2(5) yes
C7 . C8 . C9 . 120.0(4) yes
C7 . C8 . H81 . 119.6 no
C9 . C8 . H81 . 120.4 no
C8 . C9 . C10 . 123.2(5) yes
C8 . C9 . H91 . 117.1 no
C10 . C9 . H91 . 119.7 no
C9 . C10 . C11 . 117.5(5) yes
C9 . C10 . H101 . 120.7 no
C11 . C10 . H101 . 121.8 no
C1 . C11 . C10 . 134.1(4) yes
C1 . C11 . C12 . 106.4(4) yes
C10 . C11 . C12 . 119.6(4) yes
C7 . C12 . C11 . 122.4(5) yes
C7 . C12 . C3 . 124.2(4) yes
C11 . C12 . C3 . 113.3(4) yes
S2 . C13 . N3 . 115.6(3) yes
S2 . C13 . N2 . 128.1(3) yes
N3 . C13 . N2 . 116.4(4) yes
N3 . C14 . C15 . 109.4(4) yes
N3 . C14 . H141 . 109.1 no
C15 . C14 . H141 . 109.2 no
N3 . C14 . H142 . 109.1 no
C15 . C14 . H142 . 110.6 no
H141 . C14 . H142 . 109.5 no
C14 . C15 . C16 . 122.9(6) yes
C14 . C15 . H151 . 118.8 no
C16 . C15 . H151 . 118.4 no
C15 . C16 . H161 . 122.1 no
C15 . C16 . H162 . 120.3 no
H161 . C16 . H162 . 117.6 no
S1 . C17 . N6 . 122.4(4) yes
S1 . C17 . N5 . 113.4(4) yes
N6 . C17 . N5 . 124.2(5) yes
N6 . C18 . C19 . 112.7(5) yes
N6 . C18 . H181 . 107.4 no
C19 . C18 . H181 . 107.2 no
N6 . C18 . H182 . 110.1 no
C19 . C18 . H182 . 111.6 no
H181 . C18 . H182 . 107.6 no
C18 . C19 . C20 . 123.9(7) yes
C18 . C19 . H191 . 117.7 no
C20 . C19 . H191 . 118.4 no
C19 . C20 . H201 . 120.6 no
C19 . C20 . H202 . 120.9 no
H201 . C20 . H202 . 118.5 no
N7 . C21 . C24 . 110.4(4) yes
N7 . C21 . H211 . 106.4 no
C24 . C21 . H211 . 108.2 no
N7 . C21 . H212 . 110.6 no
C24 . C21 . H212 . 111.0 no
H211 . C21 . H212 . 110.2 no
N7 . C22 . C25 . 110.8(4) yes
N7 . C22 . H221 . 109.6 no
C25 . C22 . H221 . 111.5 no
N7 . C22 . H222 . 108.2 no
C25 . C22 . H222 . 109.0 no
H221 . C22 . H222 . 107.7 no
N7 . C23 . C26 . 110.4(4) yes
N7 . C23 . H231 . 109.3 no
C26 . C23 . H231 . 109.6 no
N7 . C23 . H232 . 108.4 no
C26 . C23 . H232 . 109.8 no
H231 . C23 . H232 . 109.4 no
C21 . C24 . N8 . 111.4(4) yes
C21 . C24 . H241 . 110.4 no
N8 . C24 . H241 . 108.2 no
C21 . C24 . H242 . 110.3 no
N8 . C24 . H242 . 107.5 no
H241 . C24 . H242 . 109.0 no
C22 . C25 . N8 . 110.7(4) yes
C22 . C25 . H251 . 111.4 no
N8 . C25 . H251 . 110.3 no
C22 . C25 . H252 . 107.5 no
N8 . C25 . H252 . 110.0 no
H251 . C25 . H252 . 107.0 no
C23 . C26 . N8 . 111.2(4) yes
C23 . C26 . H261 . 108.0 no
N8 . C26 . H261 . 108.6 no
C23 . C26 . H262 . 110.8 no
N8 . C26 . H262 . 109.4 no
H261 . C26 . H262 . 108.7 no
N101 . C101 . C102 . 133.5(4) yes
N101 . C101 . C111 . 120.2(4) yes
C102 . C101 . C111 . 106.0(3) yes
C101 . C102 . N104 . 122.2(4) yes
C101 . C102 . C103 . 107.4(3) yes
N104 . C102 . C103 . 130.3(4) yes
C102 . C103 . C104 . 135.4(4) yes
C102 . C103 . C112 . 107.0(3) yes
C104 . C103 . C112 . 117.6(4) yes
C103 . C104 . C105 . 118.5(4) yes
C103 . C104 . H1041 . 120.1 no
C105 . C104 . H1041 . 121.4 no
C104 . C105 . C106 . 122.8(4) yes
C104 . C105 . H1051 . 119.2 no
C106 . C105 . H1051 . 118.1 no
C105 . C106 . C107 . 121.2(4) yes
C105 . C106 . H1061 . 119.5 no
C107 . C106 . H1061 . 119.4 no
C106 . C107 . C108 . 128.2(4) yes
C106 . C107 . C112 . 115.5(4) yes
C108 . C107 . C112 . 116.3(4) yes
C107 . C108 . C109 . 120.5(4) yes
C107 . C108 . H1081 . 119.8 no
C109 . C108 . H1081 . 119.7 no
C108 . C109 . C110 . 122.5(5) yes
C108 . C109 . H1091 . 119.3 no
C110 . C109 . H1091 . 118.2 no
C109 . C110 . C111 . 118.7(5) yes
C109 . C110 . H1101 . 120.2 no
C111 . C110 . H1101 . 121.1 no
C101 . C111 . C110 . 134.1(4) yes
C101 . C111 . C112 . 107.3(4) yes
C110 . C111 . C112 . 118.5(4) yes
C111 . C112 . C103 . 112.0(4) yes
C111 . C112 . C107 . 123.4(4) yes
C103 . C112 . C107 . 124.5(4) yes
N102 . C113 . S101 . 112.0(4) yes
N102 . C113 . N103 . 122.5(4) yes
S101 . C113 . N103 . 125.5(3) yes
N103 . C114 . C115 . 112.7(4) yes
N103 . C114 . H1141 . 109.0 no
C115 . C114 . H1141 . 108.7 no
N103 . C114 . H1142 . 108.8 no
C115 . C114 . H1142 . 108.6 no
H1141 . C114 . H1142 . 108.9 no
C114 . C115 . C116 . 123.5(6) yes
C114 . C115 . H1151 . 117.5 no
C116 . C115 . H1151 . 119.0 no
C115 . C116 . H1161 . 121.4 no
C115 . C116 . H1162 . 119.5 no
H1161 . C116 . H1162 . 119.1 no
S102 . C117 . N105 . 126.3(3) yes
S102 . C117 . N106 . 115.4(3) yes
N105 . C117 . N106 . 118.3(4) yes
N106 . C118 . C119 . 112.9(5) yes
N106 . C118 . H8 . 108.9 no
C119 . C118 . H8 . 106.3 no
N106 . C118 . H87 . 109.4 no
C119 . C118 . H87 . 109.0 no
H8 . C118 . H87 . 110.3 no
C118 . C119 . C120 . 131.6(9) yes
C118 . C119 . H1191 . 114.9 no
C120 . C119 . H1191 . 113.4 no
C119 . C120 . H1201 . 120.2 no
C119 . C120 . H1202 . 122.5 no
H1201 . C120 . H1202 . 117.2 no
N107 . C121 . C124 . 110.3(4) yes
N107 . C121 . H1211 . 109.8 no
C124 . C121 . H1211 . 109.0 no
N107 . C121 . H1212 . 108.8 no
C124 . C121 . H1212 . 109.3 no
H1211 . C121 . H1212 . 109.6 no
N107 . C122 . C125 . 110.9(4) yes
N107 . C122 . H1221 . 108.5 no
C125 . C122 . H1221 . 109.5 no
N107 . C122 . H1222 . 108.6 no
C125 . C122 . H1222 . 110.7 no
H1221 . C122 . H1222 . 108.5 no
N107 . C123 . C126 . 110.8(4) yes
N107 . C123 . H1231 . 109.2 no
C126 . C123 . H1231 . 111.5 no
N107 . C123 . H1232 . 107.7 no
C126 . C123 . H1232 . 107.7 no
H1231 . C123 . H1232 . 110.0 no
C121 . C124 . N108 . 111.0(4) yes
C121 . C124 . H1241 . 108.1 no
N108 . C124 . H1241 . 109.0 no
C121 . C124 . H1242 . 110.5 no
N108 . C124 . H1242 . 109.6 no
H1241 . C124 . H1242 . 108.6 no
C122 . C125 . N108 . 110.7(4) yes
C122 . C125 . H1251 . 109.5 no
N108 . C125 . H1251 . 110.4 no
C122 . C125 . H1252 . 109.6 no
N108 . C125 . H1252 . 109.0 no
H1251 . C125 . H1252 . 107.7 no
C123 . C126 . N108 . 110.5(4) yes
C123 . C126 . H1261 . 110.2 no
N108 . C126 . H1261 . 110.4 no
C123 . C126 . H1262 . 108.8 no
N108 . C126 . H1262 . 108.3 no
H1261 . C126 . H1262 . 108.6 no
C202 . C201 . O1 . 108.7(5) yes
C202 . C201 . H2011 . 110.4 no
O1 . C201 . H2011 . 110.0 no
C202 . C201 . H2012 . 108.9 no
O1 . C201 . H2012 . 110.4 no
H2011 . C201 . H2012 . 108.4 no
C201 . C202 . C203 . 106.4(5) yes
C201 . C202 . H2021 . 110.2 no
C203 . C202 . H2021 . 110.4 no
C201 . C202 . H2022 . 110.4 no
C203 . C202 . H2022 . 110.4 no
H2021 . C202 . H2022 . 109.1 no
C202 . C203 . C204 . 104.0(6) yes
C202 . C203 . H2031 . 111.8 no
C204 . C203 . H2031 . 110.8 no
C202 . C203 . H2032 . 111.1 no
C204 . C203 . H2032 . 110.8 no
H2031 . C203 . H2032 . 108.3 no
C203 . C204 . O1 . 106.4(5) yes
C203 . C204 . H2041 . 110.2 no
O1 . C204 . H2041 . 109.0 no
C203 . C204 . H2042 . 110.6 no
O1 . C204 . H2042 . 112.1 no
H2041 . C204 . H2042 . 108.4 no
H2072 2_675 C205 . O2 2_675 104.7 no
H2072 2_675 C205 . C206 2_675 127.8 no
O2 2_675 C205 . C206 2_675 125(2) yes
H2072 2_675 C205 . C206 . 131.5 no
O2 2_675 C205 . C206 . 58.0(10) yes
C206 2_675 C205 . C206 . 91.4(13) yes
H2072 2_675 C205 . C209 . 111.7 no
O2 2_675 C205 . C209 . 141.2(16) yes
C206 2_675 C205 . C209 . 16.4(13) yes
C206 . C205 . C209 . 103.5(6) yes
H2072 2_675 C205 . H2051 . 22.3 no
O2 2_675 C205 . H2051 . 107.4 no
C206 2_675 C205 . H2051 . 127.1 no
C206 . C205 . H2051 . 113.2 no
C209 . C205 . H2051 . 111.4 no
H2072 2_675 C205 . H2052 . 87.7 no
O2 2_675 C205 . H2052 . 57.7 no
C206 2_675 C205 . H2052 . 105.2 no
C206 . C205 . H2052 . 110.6 no
C209 . C205 . H2052 . 110.1 no
H2051 . C205 . H2052 . 108.0 no
C205 . C206 . H2092 2_675 120.9 no
C205 . C206 . O2 2_675 56.1(9) yes
H2092 2_675 C206 . O2 2_675 104.4 no
C205 . C206 . C205 2_675 88.6(13) yes
H2092 2_675 C206 . C205 2_675 133.1 no
O2 2_675 C206 . C205 2_675 123(2) yes
C205 . C206 . C207 . 104.0(6) yes
H2092 2_675 C206 . C207 . 112.5 no
O2 2_675 C206 . C207 . 143.0(18) yes
C205 2_675 C206 . C207 . 20.6(14) yes
C205 . C206 . H2061 . 110.3 no
H2092 2_675 C206 . H2061 . 12.9 no
O2 2_675 C206 . H2061 . 105.3 no
C205 2_675 C206 . H2061 . 130.6 no
C207 . C206 . H2061 . 111.3 no
C205 . C206 . H2062 . 112.1 no
H2092 2_675 C206 . H2062 . 96.2 no
O2 2_675 C206 . H2062 . 60.9 no
C205 2_675 C206 . H2062 . 105.6 no
C207 . C206 . H2062 . 111.2 no
H2061 . C206 . H2062 . 108.0 no
C206 . C207 . H2051 2_675 97.7 no
C206 . C207 . C209 2_675 14.6(10) yes
H2051 2_675 C207 . C209 2_675 90.7 no
C206 . C207 . H2052 2_675 111.1 no
H2051 2_675 C207 . H2052 2_675 148.7 no
C209 2_675 C207 . H2052 2_675 120.1 no
C206 . C207 . O2 . 107.3(7) yes
H2051 2_675 C207 . O2 . 100.7 no
C209 2_675 C207 . O2 . 121.4(11) yes
H2052 2_675 C207 . O2 . 59.9 no
C206 . C207 . H2071 . 110.6 no
H2051 2_675 C207 . H2071 . 128.8 no
C209 2_675 C207 . H2071 . 106.2 no
H2052 2_675 C207 . H2071 . 52.0 no
O2 . C207 . H2071 . 109.7 no
C206 . C207 . H2072 . 111.4 no
H2051 2_675 C207 . H2072 . 22.0 no
C209 2_675 C207 . H2072 . 100.7 no
H2052 2_675 C207 . H2072 . 137.2 no
O2 . C207 . H2072 . 110.9 no
H2071 . C207 . H2072 . 106.9 no
C205 . C209 . H2061 2_675 103.2 no
C205 . C209 . C207 2_675 18.0(11) yes
H2061 2_675 C209 . C207 2_675 93.0 no
C205 . C209 . H2062 2_675 106.8 no
H2061 2_675 C209 . H2062 2_675 150.0 no
C207 2_675 C209 . H2062 2_675 116.2 no
C205 . C209 . O2 . 106.9(7) yes
H2061 2_675 C209 . O2 . 103.7 no
C207 2_675 C209 . O2 . 124.2(11) yes
H2062 2_675 C209 . O2 . 66.5 no
C205 . C209 . H2091 . 111.9 no
H2061 2_675 C209 . H2091 . 119.9 no
C207 2_675 C209 . H2091 . 105.8 no
H2062 2_675 C209 . H2091 . 48.1 no
O2 . C209 . H2091 . 110.2 no
C205 . C209 . H2092 . 111.6 no
H2061 2_675 C209 . H2092 . 12.9 no
C207 2_675 C209 . H2092 . 98.9 no
H2062 2_675 C209 . H2092 . 140.6 no
O2 . C209 . H2092 . 109.1 no
H2091 . C209 . H2092 . 107.1 no
C204 . O1 . C201 . 108.5(5) yes
C206 2_675 O2 . C209 . 19.4(9) yes
C206 2_675 O2 . C205 2_675 65.9(7) yes
C209 . O2 . C205 2_675 85.3(9) yes
C206 2_675 O2 . C207 . 88.9(9) yes
C209 . O2 . C207 . 108.1(7) yes
C205 2_675 O2 . C207 . 23.3(10) yes
C206 2_675 O2 . H2052 2_675 106.5 no
C209 . O2 . H2052 2_675 124.0 no
C205 2_675 O2 . H2052 2_675 45.2 no
C207 . O2 . H2052 2_675 23.8 no
C206 2_675 O2 . H2062 2_675 42.6 no
C209 . O2 . H2062 2_675 25.6 no
C205 2_675 O2 . H2062 2_675 104.5 no
C207 . O2 . H2062 2_675 124.5 no
H2052 2_675 O2 . H2062 2_675 130.7 no

loop_
_geom_bond_atom_site_label_1
_geom_bond_site_symmetry_1
_geom_bond_atom_site_label_2
_geom_bond_site_symmetry_2
_geom_bond_distance
_geom_bond_publ_flag
Zn1 . S1 . 2.829(2) yes
Zn1 . S2 . 2.3063(11) yes
Zn1 . N1 . 2.082(4) yes
Zn1 . N5 . 2.010(4) yes
Zn1 . N7 . 2.117(3) yes
Zn2 . S101 . 2.7568(16) yes
Zn2 . S102 . 2.3095(12) yes
Zn2 . N102 . 1.994(4) yes
Zn2 . N104 . 2.087(3) yes
Zn2 . N107 . 2.116(3) yes
S1 . C17 . 1.701(6) yes
S2 . C13 . 1.741(4) yes
S101 . C113 . 1.697(5) yes
S102 . C117 . 1.768(4) yes
N1 . N2 . 1.365(5) yes
N1 . C1 . 1.303(5) yes
N2 . C13 . 1.331(5) yes
N3 . C13 . 1.346(6) yes
N3 . C14 . 1.462(6) yes
N3 . H28 . 0.870 no
N4 . N5 . 1.375(5) yes
N4 . C2 . 1.314(7) yes
N5 . C17 . 1.328(7) yes
N6 . C17 . 1.328(7) yes
N6 . C18 . 1.448(7) yes
N6 . H45 . 0.866 no
N7 . C21 . 1.493(6) yes
N7 . C22 . 1.477(6) yes
N7 . C23 . 1.473(6) yes
N8 . C24 . 1.460(6) yes
N8 . C25 . 1.479(6) yes
N8 . C26 . 1.463(6) yes
N101 . N102 . 1.365(5) yes
N101 . C101 . 1.293(6) yes
N102 . C113 . 1.358(6) yes
N103 . C113 . 1.318(6) yes
N103 . C114 . 1.452(6) yes
N103 . H78 . 0.871 no
N104 . N105 . 1.369(5) yes
N104 . C102 . 1.302(5) yes
N105 . C117 . 1.329(6) yes
N106 . C117 . 1.327(6) yes
N106 . C118 . 1.465(6) yes
N106 . H12 . 0.863 no
N107 . C121 . 1.490(6) yes
N107 . C122 . 1.477(5) yes
N107 . C123 . 1.477(6) yes
N108 . C124 . 1.475(6) yes
N108 . C125 . 1.469(6) yes
N108 . C126 . 1.452(6) yes
C1 . C2 . 1.508(7) yes
C1 . C11 . 1.471(6) yes
C2 . C3 . 1.462(6) yes
C3 . C4 . 1.382(7) yes
C3 . C12 . 1.389(7) yes
C4 . C5 . 1.411(8) yes
C4 . H41 . 0.959 no
C5 . C6 . 1.376(9) yes
C5 . H51 . 0.945 no
C6 . C7 . 1.434(8) yes
C6 . H61 . 0.928 no
C7 . C8 . 1.396(8) yes
C7 . C12 . 1.419(6) yes
C8 . C9 . 1.366(8) yes
C8 . H81 . 0.938 no
C9 . C10 . 1.422(6) yes
C9 . H91 . 0.947 no
C10 . C11 . 1.381(7) yes
C10 . H101 . 0.938 no
C11 . C12 . 1.399(6) yes
C14 . C15 . 1.467(8) yes
C14 . H141 . 0.975 no
C14 . H142 . 0.967 no
C15 . C16 . 1.320(9) yes
C15 . H151 . 0.941 no
C16 . H161 . 0.947 no
C16 . H162 . 0.960 no
C18 . C19 . 1.488(9) yes
C18 . H181 . 0.983 no
C18 . H182 . 0.980 no
C19 . C20 . 1.301(12) yes
C19 . H191 . 0.935 no
C20 . H201 . 0.932 no
C20 . H202 . 0.933 no
C21 . C24 . 1.527(7) yes
C21 . H211 . 0.963 no
C21 . H212 . 0.987 no
C22 . C25 . 1.534(7) yes
C22 . H221 . 0.974 no
C22 . H222 . 0.977 no
C23 . C26 . 1.537(7) yes
C23 . H231 . 0.979 no
C23 . H232 . 0.997 no
C24 . H241 . 0.971 no
C24 . H242 . 0.982 no
C25 . H251 . 0.977 no
C25 . H252 . 0.977 no
C26 . H261 . 0.968 no
C26 . H262 . 0.985 no
C101 . C102 . 1.502(6) yes
C101 . C111 . 1.471(6) yes
C102 . C103 . 1.467(5) yes
C103 . C104 . 1.389(6) yes
C103 . C112 . 1.410(6) yes
C104 . C105 . 1.402(6) yes
C104 . H1041 . 0.944 no
C105 . C106 . 1.360(8) yes
C105 . H1051 . 0.940 no
C106 . C107 . 1.402(7) yes
C106 . H1061 . 0.939 no
C107 . C108 . 1.426(7) yes
C107 . C112 . 1.398(6) yes
C108 . C109 . 1.362(8) yes
C108 . H1081 . 0.960 no
C109 . C110 . 1.426(8) yes
C109 . H1091 . 0.950 no
C110 . C111 . 1.374(6) yes
C110 . H1101 . 0.949 no
C111 . C112 . 1.424(6) yes
C114 . C115 . 1.509(8) yes
C114 . H1141 . 1.007 no
C114 . H1142 . 0.973 no
C115 . C116 . 1.295(9) yes
C115 . H1151 . 0.945 no
C116 . H1161 . 0.934 no
C116 . H1162 . 0.956 no
C118 . C119 . 1.417(11) yes
C118 . H8 . 0.985 no
C118 . H87 . 0.984 no
C119 . C120 . 1.273(12) yes
C119 . H1191 . 0.971 no
C120 . H1201 . 0.947 no
C120 . H1202 . 0.942 no
C121 . C124 . 1.536(7) yes
C121 . H1211 . 0.972 no
C121 . H1212 . 0.971 no
C122 . C125 . 1.535(6) yes
C122 . H1221 . 0.977 no
C122 . H1222 . 0.977 no
C123 . C126 . 1.548(7) yes
C123 . H1231 . 0.978 no
C123 . H1232 . 0.979 no
C124 . H1241 . 0.985 no
C124 . H1242 . 0.970 no
C125 . H1251 . 0.981 no
C125 . H1252 . 0.979 no
C126 . H1261 . 0.970 no
C126 . H1262 . 0.988 no
C201 . C202 . 1.433(10) yes
C201 . O1 . 1.390(7) yes
C201 . H2011 . 0.948 no
C201 . H2012 . 0.989 no
C202 . C203 . 1.503(10) yes
C202 . H2021 . 1.002 no
C202 . H2022 . 1.002 no
C203 . C204 . 1.487(10) yes
C203 . H2031 . 0.982 no
C203 . H2032 . 0.978 no
C204 . O1 . 1.408(7) yes
C204 . H2041 . 0.990 no
C204 . H2042 . 0.997 no
C205 . H2072 2_675 1.103 no
C205 . O2 2_675 1.414(18) yes
C205 . C206 2_675 1.26(3) yes
C205 . C206 . 1.554(9) yes
C205 . C209 . 1.538(9) yes
C205 . H2051 . 0.990 no
C205 . H2052 . 1.028 no
C206 . H2092 2_675 1.071 no
C206 . O2 2_675 1.44(2) yes
C206 . C207 . 1.538(9) yes
C206 . H2061 . 1.012 no
C206 . H2062 . 1.006 no
C207 . H2051 2_675 1.117 no
C207 . C209 2_675 1.78(2) yes
C207 . H2052 2_675 0.572 no
C207 . O2 . 1.408(9) yes
C207 . H2071 . 1.027 no
C207 . H2072 . 1.006 no
C209 . H2061 2_675 1.074 no
C209 . H2062 2_675 0.612 no
C209 . O2 . 1.415(9) yes
C209 . H2091 . 1.005 no
C209 . H2092 . 1.025 no
O2 . H2052 2_675 1.226 no
O2 . H2062 2_675 1.299 no
H2091 . H2062 2_675 0.750 no
H2051 . H2072 2_675 0.420 no
